data_7242353
loop_
_publ_author_name
'Khandavilli, Udaya B. Rao'
'Buckley, Aoife M.'
'Maguire, Anita R.'
'Kiran, Mangalampalli S. R. N.'
'Ramamurty, Upadrasta'
'Lawrence, Simon E.'

_publ_section_title
;
 Epimers with distinct mechanical behaviours
;
_journal_issue 34
_journal_name_full CrystEngComm
_journal_page_first 5848
_journal_page_last 5855
_journal_paper_doi 10.1039/D0CE01723J
_journal_volume 23
_journal_year 2021
_chemical_absolute_configuration rm
_chemical_formula_moiety 'C24 H32 O3'
_chemical_formula_sum 'C24 H32 O3'
_chemical_formula_weight 368.49
_space_group_crystal_system orthorhombic
_space_group_IT_number 19
_space_group_name_Hall 'P 2ac 2ab'
_space_group_name_H-M_alt 'P 21 21 21'
_atom_sites_solution_hydrogens geom
_audit_update_record
;
2021-02-15 deposited with the CCDC.	2021-03-05 downloaded from the CCDC.
;
_cell_angle_alpha 90
_cell_angle_beta 90
_cell_angle_gamma 90
_cell_formula_units_Z 4
_cell_length_a 5.3651(3)
_cell_length_b 9.6939(5)
_cell_length_c 42.693(3)
_cell_measurement_reflns_used 6510
_cell_measurement_temperature 296.(2)
_cell_measurement_theta_max 66.8653
_cell_measurement_theta_min 4.1420
_cell_volume 2220.4(2)
_computing_cell_refinement 'SAINT V8.34A (Bruker AXS Inc., 2013)'
_computing_data_collection 'Bruker Instrument Service v2013.12.0.0'
_computing_data_reduction 'SAINT V8.34A (Bruker AXS Inc., 2013)'
_computing_structure_refinement 'SHELXL-2014/7 (Sheldrick, 2014)'
_diffrn_ambient_temperature 296.(2)
_diffrn_detector_area_resol_mean 8.3333
_diffrn_measured_fraction_theta_full 0.957
_diffrn_measured_fraction_theta_max 0.957
_diffrn_measurement_device_type 'Bruker AXS Kappa APEX II DUO'
_diffrn_measurement_method '\f and \w scans'
_diffrn_radiation_monochromator 'Incoatec Montel Multilayer Mirror'
_diffrn_radiation_type CuK\a
_diffrn_radiation_wavelength 1.54178
_diffrn_reflns_av_R_equivalents 0.0325
_diffrn_reflns_av_unetI/netI 0.0445
_diffrn_reflns_limit_h_max 6
_diffrn_reflns_limit_h_min -6
_diffrn_reflns_limit_k_max 7
_diffrn_reflns_limit_k_min -11
_diffrn_reflns_limit_l_max 46
_diffrn_reflns_limit_l_min -50
_diffrn_reflns_number 9594
_diffrn_reflns_theta_full 67.19
_diffrn_reflns_theta_max 67.19
_diffrn_reflns_theta_min 4.14
_diffrn_source 'Incoatec Microfocus X-ray Source I\mS'
_diffrn_source_type microfocus
_exptl_absorpt_coefficient_mu 0.557
_exptl_absorpt_correction_T_max 0.75
_exptl_absorpt_correction_T_min 0.62
_exptl_absorpt_correction_type multi-scan
_exptl_absorpt_process_details 'SADABS V2014/5 (Bruker AXS Inc.)'
_exptl_crystal_colour colourless
_exptl_crystal_density_diffrn 1.102
_exptl_crystal_density_method 'not measured'
_exptl_crystal_description plate
_exptl_crystal_F_000 800
_exptl_crystal_size_max 0.33
_exptl_crystal_size_mid 0.27
_exptl_crystal_size_min 0.07
_refine_diff_density_max 0.200
_refine_diff_density_min -0.152
_refine_ls_abs_structure_details
;
Flack x determined using 1177 quotients [(I+)-(I-)]/[(I+)+(I-)]
(Parsons, Flack and Wagner, Acta Cryst. B69 (2013) 249-259).
;
_refine_ls_abs_structure_Flack 0.28(13)
_refine_ls_extinction_method none
_refine_ls_goodness_of_fit_ref 1.037
_refine_ls_hydrogen_treatment constr
_refine_ls_matrix_type full
_refine_ls_number_parameters 256
_refine_ls_number_reflns 3726
_refine_ls_number_restraints 5
_refine_ls_restrained_S_all 1.037
_refine_ls_R_factor_all 0.0670
_refine_ls_R_factor_gt 0.0627
_refine_ls_shift/su_max 0.000
_refine_ls_shift/su_mean 0.000
_refine_ls_structure_factor_coef Fsqd
_refine_ls_weighting_details 'w=1/[\s^2^(Fo^2^)+(0.0565P)^2^+1.2867P] where P=(Fo^2^+2Fc^2^)/3'
_refine_ls_weighting_scheme calc
_refine_ls_wR_factor_gt 0.1660
_refine_ls_wR_factor_ref 0.1686
_reflns_number_gt 3385
_reflns_number_total 3726
_reflns_threshold_expression 'I > 2\s(I)'
_cod_data_source_file d0ce01723j2.cif
_cod_data_source_block 2b_ethyl_bending
_cod_depositor_comments 'Adding full bibliography for 7242352--7242359.cif.'
_cod_database_code 7242353

loop_
_space_group_symop_operation_xyz
'x, y, z'
'-x+1/2, -y, z+1/2'
'-x, y+1/2, -z+1/2'
'x+1/2, -y+1/2, -z'

loop_
_atom_site_type_symbol
_atom_site_label
_atom_site_fract_x
_atom_site_fract_y
_atom_site_fract_z
_atom_site_U_iso_or_equiv
_atom_site_adp_type
_atom_site_calc_flag
_atom_site_refinement_flags_adp
_atom_site_refinement_flags_occupancy
_atom_site_refinement_flags_posn
_atom_site_occupancy
_atom_site_disorder_assembly
_atom_site_disorder_group
C C1 0.1604(9) 0.7245(5) 0.64558(10) 0.0645(11) Uani d . . . 1.0 . .
C C2 0.3069(8) 0.5914(4) 0.64227(8) 0.0559(10) Uani d . . . 1.0 . .
H H2 0.4848 0.6112 0.6449 0.067 Uiso calc U . R 1.0 . .
O O3 0.2670(6) 0.5354(3) 0.61216(6) 0.0711(9) Uani d . . . 1.0 . .
C C4 0.4722(8) 0.5544(5) 0.59065(9) 0.0587(10) Uani d . . . 1.0 . .
H H4 0.6249 0.521 0.6007 0.07 Uiso calc U . R 1.0 . .
C C5 0.4194(9) 0.4642(5) 0.56215(9) 0.0653(11) Uani d . . . 1.0 . .
H H5 0.27 0.5014 0.552 0.078 Uiso calc U . R 1.0 . .
C C6 0.6369(10) 0.4824(6) 0.53904(11) 0.0813(15) Uani d . . . 1.0 . .
H H6A 0.7868 0.4436 0.5482 0.098 Uiso calc U . R 1.0 . .
H H6B 0.6006 0.4315 0.52 0.098 Uiso calc U . R 1.0 . .
C C7 0.6845(13) 0.6325(6) 0.53074(11) 0.0906(17) Uani d . . . 1.0 . .
H H7A 0.8287 0.6382 0.5171 0.109 Uiso calc U . R 1.0 . .
H H7B 0.5421 0.6684 0.5194 0.109 Uiso calc U . R 1.0 . .
C C8 0.7292(11) 0.7209(6) 0.55943(11) 0.0791(14) Uani d . . . 1.0 . .
H H8 0.8794 0.6866 0.5699 0.095 Uiso calc U . R 1.0 . .
C C9 0.5092(9) 0.7031(5) 0.58191(10) 0.0663(11) Uani d . . . 1.0 . .
H H9A 0.539 0.7568 0.6007 0.08 Uiso calc U . R 1.0 . .
H H9B 0.3588 0.7379 0.5721 0.08 Uiso calc U . R 1.0 . .
C C10 0.3648(11) 0.3141(6) 0.57019(12) 0.0859(16) Uani d . . . 1.0 . .
H H10 0.2212 0.3153 0.5844 0.103 Uiso calc U . R 1.0 . .
C C11 0.2845(14) 0.2300(7) 0.54148(15) 0.112(2) Uani d . . . 1.0 . .
H H11A 0.4204 0.2247 0.5269 0.169 Uiso calc U . R 1.0 . .
H H11B 0.1447 0.2739 0.5316 0.169 Uiso calc U . R 1.0 . .
H H11C 0.2383 0.1386 0.5479 0.169 Uiso calc U . R 1.0 . .
C C12 0.5718(19) 0.2421(7) 0.58764(17) 0.126(3) Uani d . . . 1.0 . .
H H12A 0.7188 0.2401 0.5748 0.189 Uiso calc U . R 1.0 . .
H H12B 0.5218 0.1495 0.5925 0.189 Uiso calc U . R 1.0 . .
H H12C 0.6066 0.291 0.6067 0.189 Uiso calc U . R 1.0 . .
C C13 0.7721(17) 0.8708(7) 0.55102(15) 0.119(2) Uani d . . . 1.0 . .
H H13A 0.6301 0.9055 0.5398 0.178 Uiso calc U . R 1.0 . .
H H13B 0.9179 0.8784 0.5381 0.178 Uiso calc U . R 1.0 . .
H H13C 0.7955 0.9236 0.5698 0.178 Uiso calc U . R 1.0 . .
C C14 0.2261(8) 0.4921(4) 0.66716(9) 0.0552(9) Uani d . . . 1.0 . .
C C15 0.3517(8) 0.4822(4) 0.69487(9) 0.0544(9) Uani d . . . 1.0 . .
H H15 0.4938 0.5355 0.6978 0.065 Uiso calc U . R 1.0 . .
C C16 0.2730(8) 0.3935(4) 0.71919(9) 0.0579(10) Uani d . . . 1.0 . .
C C17 0.3951(9) 0.3848(5) 0.74828(11) 0.0701(12) Uani d . . . 1.0 . .
H H17 0.535 0.4393 0.7518 0.084 Uiso calc U . R 1.0 . .
C C18 0.3152(12) 0.2997(6) 0.77115(12) 0.0846(15) Uani d . . . 1.0 . .
H H18 0.3996 0.2966 0.7902 0.102 Uiso calc U . R 1.0 . .
C C19 0.1053(12) 0.2159(6) 0.76639(14) 0.0892(17) Uani d . . . 1.0 . .
H H19 0.052 0.1562 0.7821 0.107 Uiso calc U . R 1.0 . .
C C20 -0.0190(10) 0.2225(5) 0.73885(14) 0.0833(15) Uani d . . . 1.0 . .
H H20 -0.158 0.1668 0.7358 0.1 Uiso calc U . R 1.0 . .
C C21 0.0579(8) 0.3119(4) 0.71473(11) 0.0638(11) Uani d . . . 1.0 . .
C C22 -0.0709(9) 0.3249(5) 0.68580(12) 0.0748(13) Uani d . . . 1.0 . .
H H22 -0.214 0.2728 0.6824 0.09 Uiso calc U . R 1.0 . .
C C23 0.0101(9) 0.4113(5) 0.66304(11) 0.0672(11) Uani d . . . 1.0 . .
H H23 -0.0784 0.4175 0.6444 0.081 Uiso calc U . R 1.0 . .
O O24 -0.0440(8) 0.7408(5) 0.63652(11) 0.1167(16) Uani d . . . 1.0 . .
O O25 0.2890(7) 0.8189(3) 0.66074(9) 0.0941(12) Uani d . . D 1.0 . .
C C26A 0.1806(18) 0.9509(6) 0.6644(4) 0.112(9) Uani d . P D 0.729(17) A 1
H H26A 0.0801 0.954 0.6832 0.134 Uiso calc U P R 0.729(17) A 1
H H26B 0.0749 0.9721 0.6466 0.134 Uiso calc U P R 0.729(17) A 1
C C27A 0.396(2) 1.0552(9) 0.6665(3) 0.137(6) Uani d . P D 0.729(17) A 1
H H27A 0.3295 1.1465 0.669 0.205 Uiso calc U P R 0.729(17) A 1
H H27B 0.4991 1.0331 0.6842 0.205 Uiso calc U P R 0.729(17) A 1
H H27C 0.4939 1.0512 0.6477 0.205 Uiso calc U P R 0.729(17) A 1
C C26B 0.176(9) 0.947(2) 0.6677(7) 0.15(4) Uiso d U P D 0.271(17) A 2
H H26C 0.2632 0.9917 0.6848 0.181 Uiso calc U P R 0.271(17) A 2
H H26D 0.0037 0.9335 0.6737 0.181 Uiso calc U P R 0.271(17) A 2
C C27B 0.193(7) 1.035(3) 0.6378(7) 0.146(14) Uiso d U P D 0.271(17) A 2
H H27D 0.1185 1.1233 0.6415 0.219 Uiso calc U P R 0.271(17) A 2
H H27E 0.3651 1.047 0.6321 0.219 Uiso calc U P R 0.271(17) A 2
H H27F 0.1068 0.9891 0.621 0.219 Uiso calc U P R 0.271(17) A 2

loop_
_atom_site_aniso_label
_atom_site_aniso_U_11
_atom_site_aniso_U_22
_atom_site_aniso_U_33
_atom_site_aniso_U_12
_atom_site_aniso_U_13
_atom_site_aniso_U_23
C1 0.063(3) 0.075(3) 0.056(2) 0.001(2) 0.000(2) -0.003(2)
C2 0.049(2) 0.068(2) 0.051(2) -0.0001(19) 0.0019(17) -0.0136(18)
O3 0.0609(18) 0.098(2) 0.0542(14) -0.0168(18) 0.0064(13) -0.0226(15)
C4 0.051(2) 0.074(3) 0.0509(19) 0.005(2) 0.0017(17) -0.0093(19)
C5 0.059(2) 0.081(3) 0.056(2) 0.004(2) -0.0018(19) -0.016(2)
C6 0.082(3) 0.097(4) 0.065(3) 0.003(3) 0.014(2) -0.023(3)
C7 0.106(4) 0.103(4) 0.062(3) 0.002(4) 0.017(3) 0.001(3)
C8 0.081(3) 0.088(3) 0.068(3) 0.001(3) 0.013(3) 0.003(2)
C9 0.057(3) 0.080(3) 0.061(2) 0.006(2) -0.002(2) -0.008(2)
C10 0.089(4) 0.089(4) 0.080(3) -0.020(3) 0.014(3) -0.030(3)
C11 0.113(5) 0.105(4) 0.119(5) -0.022(4) 0.012(4) -0.052(4)
C12 0.174(8) 0.074(4) 0.130(5) -0.002(5) -0.016(6) 0.003(4)
C13 0.159(7) 0.090(4) 0.107(4) -0.020(5) 0.031(5) 0.006(3)
C14 0.049(2) 0.057(2) 0.059(2) -0.0009(19) 0.0051(18) -0.0124(17)
C15 0.048(2) 0.051(2) 0.064(2) -0.0036(18) 0.0036(17) -0.0087(18)
C16 0.052(2) 0.053(2) 0.069(2) 0.004(2) 0.0060(19) -0.0026(19)
C17 0.068(3) 0.067(3) 0.076(3) 0.003(2) -0.006(2) 0.007(2)
C18 0.093(4) 0.082(3) 0.078(3) 0.006(3) 0.000(3) 0.021(3)
C19 0.088(4) 0.080(4) 0.099(4) 0.002(3) 0.018(3) 0.025(3)
C20 0.064(3) 0.067(3) 0.118(4) -0.006(3) 0.017(3) 0.019(3)
C21 0.049(2) 0.056(2) 0.086(3) 0.000(2) 0.010(2) 0.000(2)
C22 0.052(3) 0.068(3) 0.105(3) -0.013(2) -0.002(2) -0.003(3)
C23 0.053(2) 0.076(3) 0.073(2) -0.004(2) -0.006(2) -0.002(2)
O24 0.080(3) 0.117(3) 0.154(4) 0.023(2) -0.045(3) -0.026(3)
O25 0.093(3) 0.065(2) 0.124(3) 0.013(2) -0.019(2) -0.036(2)
C26A 0.107(10) 0.067(7) 0.161(15) 0.017(5) 0.001(6) -0.037(6)
C27A 0.137(9) 0.065(5) 0.208(13) -0.003(5) 0.048(9) -0.008(6)

loop_
_atom_type_symbol
_atom_type_description
_atom_type_scat_dispersion_real
_atom_type_scat_dispersion_imag
_atom_type_scat_source
C C 0.0181 0.0091 'International Tables Vol C Tables 4.2.6.8 and 6.1.1.4'
H H 0.0000 0.0000 'International Tables Vol C Tables 4.2.6.8 and 6.1.1.4'
O O 0.0492 0.0322 'International Tables Vol C Tables 4.2.6.8 and 6.1.1.4'

loop_
_geom_angle_atom_site_label_1
_geom_angle_atom_site_label_2
_geom_angle_atom_site_label_3
_geom_angle_site_symmetry_1
_geom_angle_site_symmetry_3
_geom_angle
_geom_angle_publ_flag
O24 C1 O25 . . 123.9(5) ?
O24 C1 C2 . . 124.6(5) ?
O25 C1 C2 . . 111.4(4) ?
O3 C2 C14 . . 110.8(3) ?
O3 C2 C1 . . 109.5(3) ?
C14 C2 C1 . . 109.3(3) ?
O3 C2 H2 . . 109.1 ?
C14 C2 H2 . . 109.1 ?
C1 C2 H2 . . 109.1 ?
C2 O3 C4 . . 114.5(3) ?
O3 C4 C9 . . 112.4(3) ?
O3 C4 C5 . . 107.0(3) ?
C9 C4 C5 . . 112.1(4) ?
O3 C4 H4 . . 108.4 ?
C9 C4 H4 . . 108.4 ?
C5 C4 H4 . . 108.4 ?
C10 C5 C4 . . 113.8(4) ?
C10 C5 C6 . . 113.6(4) ?
C4 C5 C6 . . 107.7(4) ?
C10 C5 H5 . . 107.1 ?
C4 C5 H5 . . 107.1 ?
C6 C5 H5 . . 107.1 ?
C7 C6 C5 . . 112.8(4) ?
C7 C6 H6A . . 109.0 ?
C5 C6 H6A . . 109.0 ?
C7 C6 H6B . . 109.0 ?
C5 C6 H6B . . 109.0 ?
H6A C6 H6B . . 107.8 ?
C8 C7 C6 . . 112.3(4) ?
C8 C7 H7A . . 109.1 ?
C6 C7 H7A . . 109.1 ?
C8 C7 H7B . . 109.1 ?
C6 C7 H7B . . 109.1 ?
H7A C7 H7B . . 107.9 ?
C7 C8 C13 . . 112.0(4) ?
C7 C8 C9 . . 108.7(5) ?
C13 C8 C9 . . 111.9(5) ?
C7 C8 H8 . . 108.0 ?
C13 C8 H8 . . 108.0 ?
C9 C8 H8 . . 108.0 ?
C4 C9 C8 . . 111.4(4) ?
C4 C9 H9A . . 109.3 ?
C8 C9 H9A . . 109.3 ?
C4 C9 H9B . . 109.3 ?
C8 C9 H9B . . 109.3 ?
H9A C9 H9B . . 108.0 ?
C12 C10 C5 . . 114.3(5) ?
C12 C10 C11 . . 110.8(5) ?
C5 C10 C11 . . 112.4(5) ?
C12 C10 H10 . . 106.2 ?
C5 C10 H10 . . 106.2 ?
C11 C10 H10 . . 106.2 ?
C10 C11 H11A . . 109.5 ?
C10 C11 H11B . . 109.5 ?
H11A C11 H11B . . 109.5 ?
C10 C11 H11C . . 109.5 ?
H11A C11 H11C . . 109.5 ?
H11B C11 H11C . . 109.5 ?
C10 C12 H12A . . 109.5 ?
C10 C12 H12B . . 109.5 ?
H12A C12 H12B . . 109.5 ?
C10 C12 H12C . . 109.5 ?
H12A C12 H12C . . 109.5 ?
H12B C12 H12C . . 109.5 ?
C8 C13 H13A . . 109.5 ?
C8 C13 H13B . . 109.5 ?
H13A C13 H13B . . 109.5 ?
C8 C13 H13C . . 109.5 ?
H13A C13 H13C . . 109.5 ?
H13B C13 H13C . . 109.5 ?
C15 C14 C23 . . 118.3(4) ?
C15 C14 C2 . . 121.2(4) ?
C23 C14 C2 . . 120.4(4) ?
C14 C15 C16 . . 122.2(4) ?
C14 C15 H15 . . 118.9 ?
C16 C15 H15 . . 118.9 ?
C17 C16 C21 . . 117.8(4) ?
C17 C16 C15 . . 123.1(4) ?
C21 C16 C15 . . 119.1(4) ?
C18 C17 C16 . . 121.9(5) ?
C18 C17 H17 . . 119.1 ?
C16 C17 H17 . . 119.1 ?
C17 C18 C19 . . 120.3(5) ?
C17 C18 H18 . . 119.9 ?
C19 C18 H18 . . 119.9 ?
C20 C19 C18 . . 119.6(5) ?
C20 C19 H19 . . 120.2 ?
C18 C19 H19 . . 120.2 ?
C19 C20 C21 . . 121.3(5) ?
C19 C20 H20 . . 119.3 ?
C21 C20 H20 . . 119.3 ?
C20 C21 C16 . . 119.0(5) ?
C20 C21 C22 . . 123.2(5) ?
C16 C21 C22 . . 117.7(4) ?
C23 C22 C21 . . 121.5(4) ?
C23 C22 H22 . . 119.3 ?
C21 C22 H22 . . 119.3 ?
C22 C23 C14 . . 121.2(4) ?
C22 C23 H23 . . 119.4 ?
C14 C23 H23 . . 119.4 ?
C1 O25 C26B . . 119.(2) ?
C1 O25 C26A . . 117.9(6) ?
O25 C26A C27A . . 107.0(6) ?
O25 C26A H26A . . 110.3 ?
C27A C26A H26A . . 110.3 ?
O25 C26A H26B . . 110.3 ?
C27A C26A H26B . . 110.3 ?
H26A C26A H26B . . 108.6 ?
C26A C27A H27A . . 109.5 ?
C26A C27A H27B . . 109.5 ?
H27A C27A H27B . . 109.5 ?
C26A C27A H27C . . 109.5 ?
H27A C27A H27C . . 109.5 ?
H27B C27A H27C . . 109.5 ?
O25 C26B C27B . . 106.7(14) ?
O25 C26B H26C . . 110.4 ?
C27B C26B H26C . . 110.4 ?
O25 C26B H26D . . 110.4 ?
C27B C26B H26D . . 110.4 ?
H26C C26B H26D . . 108.6 ?
C26B C27B H27D . . 109.5 ?
C26B C27B H27E . . 109.5 ?
H27D C27B H27E . . 109.5 ?
C26B C27B H27F . . 109.5 ?
H27D C27B H27F . . 109.5 ?
H27E C27B H27F . . 109.5 ?

loop_
_geom_bond_atom_site_label_1
_geom_bond_atom_site_label_2
_geom_bond_site_symmetry_2
_geom_bond_distance
_geom_bond_publ_flag
C1 O24 . 1.174(6) ?
C1 O25 . 1.316(6) ?
C1 C2 . 1.517(6) ?
C2 O3 . 1.412(4) ?
C2 C14 . 1.498(6) ?
C2 H2 . 0.98 ?
O3 C4 . 1.445(5) ?
C4 C9 . 1.503(6) ?
C4 C5 . 1.525(5) ?
C4 H4 . 0.98 ?
C5 C10 . 1.523(8) ?
C5 C6 . 1.539(6) ?
C5 H5 . 0.98 ?
C6 C7 . 1.519(8) ?
C6 H6A . 0.97 ?
C6 H6B . 0.97 ?
C7 C8 . 1.514(7) ?
C7 H7A . 0.97 ?
C7 H7B . 0.97 ?
C8 C13 . 1.515(8) ?
C8 C9 . 1.531(7) ?
C8 H8 . 0.98 ?
C9 H9A . 0.97 ?
C9 H9B . 0.97 ?
C10 C12 . 1.508(10) ?
C10 C11 . 1.534(7) ?
C10 H10 . 0.98 ?
C11 H11A . 0.96 ?
C11 H11B . 0.96 ?
C11 H11C . 0.96 ?
C12 H12A . 0.96 ?
C12 H12B . 0.96 ?
C12 H12C . 0.96 ?
C13 H13A . 0.96 ?
C13 H13B . 0.96 ?
C13 H13C . 0.96 ?
C14 C15 . 1.365(5) ?
C14 C23 . 1.410(6) ?
C15 C16 . 1.413(6) ?
C15 H15 . 0.93 ?
C16 C17 . 1.407(6) ?
C16 C21 . 1.412(6) ?
C17 C18 . 1.348(7) ?
C17 H17 . 0.93 ?
C18 C19 . 1.403(9) ?
C18 H18 . 0.93 ?
C19 C20 . 1.353(8) ?
C19 H19 . 0.93 ?
C20 C21 . 1.408(7) ?
C20 H20 . 0.93 ?
C21 C22 . 1.421(7) ?
C22 C23 . 1.355(6) ?
C22 H22 . 0.93 ?
C23 H23 . 0.93 ?
O25 C26B . 1.411(3) ?
O25 C26A . 1.414(3) ?
C26A C27A . 1.539(3) ?
C26A H26A . 0.97 ?
C26A H26B . 0.97 ?
C27A H27A . 0.96 ?
C27A H27B . 0.96 ?
C27A H27C . 0.96 ?
C26B C27B . 1.540(3) ?
C26B H26C . 0.97 ?
C26B H26D . 0.97 ?
C27B H27D . 0.96 ?
C27B H27E . 0.96 ?
C27B H27F . 0.96 ?

loop_
_geom_torsion_atom_site_label_1
_geom_torsion_atom_site_label_2
_geom_torsion_atom_site_label_3
_geom_torsion_atom_site_label_4
_geom_torsion_site_symmetry_1
_geom_torsion_site_symmetry_2
_geom_torsion_site_symmetry_3
_geom_torsion_site_symmetry_4
_geom_torsion
_geom_torsion_publ_flag
O24 C1 C2 O3 . . . . 41.7(6) ?
O25 C1 C2 O3 . . . . -140.1(4) ?
O24 C1 C2 C14 . . . . -79.8(6) ?
O25 C1 C2 C14 . . . . 98.4(4) ?
C14 C2 O3 C4 . . . . -135.4(4) ?
C1 C2 O3 C4 . . . . 104.0(4) ?
C2 O3 C4 C9 . . . . -67.6(5) ?
C2 O3 C4 C5 . . . . 168.9(4) ?
O3 C4 C5 C10 . . . . -52.8(5) ?
C9 C4 C5 C10 . . . . -176.4(4) ?
O3 C4 C5 C6 . . . . -179.7(4) ?
C9 C4 C5 C6 . . . . 56.7(5) ?
C10 C5 C6 C7 . . . . 178.7(5) ?
C4 C5 C6 C7 . . . . -54.3(6) ?
C5 C6 C7 C8 . . . . 55.7(7) ?
C6 C7 C8 C13 . . . . -179.0(6) ?
C6 C7 C8 C9 . . . . -54.8(6) ?
O3 C4 C9 C8 . . . . 179.3(3) ?
C5 C4 C9 C8 . . . . -60.1(5) ?
C7 C8 C9 C4 . . . . 57.0(5) ?
C13 C8 C9 C4 . . . . -178.7(5) ?
C4 C5 C10 C12 . . . . -58.8(6) ?
C6 C5 C10 C12 . . . . 65.0(6) ?
C4 C5 C10 C11 . . . . 173.7(5) ?
C6 C5 C10 C11 . . . . -62.5(6) ?
O3 C2 C14 C15 . . . . 144.8(4) ?
C1 C2 C14 C15 . . . . -94.5(5) ?
O3 C2 C14 C23 . . . . -38.4(5) ?
C1 C2 C14 C23 . . . . 82.3(5) ?
C23 C14 C15 C16 . . . . 0.4(6) ?
C2 C14 C15 C16 . . . . 177.3(4) ?
C14 C15 C16 C17 . . . . -178.0(4) ?
C14 C15 C16 C21 . . . . 0.2(6) ?
C21 C16 C17 C18 . . . . 1.4(7) ?
C15 C16 C17 C18 . . . . 179.6(5) ?
C16 C17 C18 C19 . . . . 0.3(8) ?
C17 C18 C19 C20 . . . . -1.0(9) ?
C18 C19 C20 C21 . . . . 0.0(8) ?
C19 C20 C21 C16 . . . . 1.7(7) ?
C19 C20 C21 C22 . . . . -178.2(5) ?
C17 C16 C21 C20 . . . . -2.4(6) ?
C15 C16 C21 C20 . . . . 179.4(4) ?
C17 C16 C21 C22 . . . . 177.6(4) ?
C15 C16 C21 C22 . . . . -0.7(6) ?
C20 C21 C22 C23 . . . . -179.5(5) ?
C16 C21 C22 C23 . . . . 0.6(7) ?
C21 C22 C23 C14 . . . . 0.0(7) ?
C15 C14 C23 C22 . . . . -0.6(6) ?
C2 C14 C23 C22 . . . . -177.4(4) ?
O24 C1 O25 C26B . . . . 2.1(15) ?
C2 C1 O25 C26B . . . . -176.1(13) ?
O24 C1 O25 C26A . . . . -4.7(10) ?
C2 C1 O25 C26A . . . . 177.1(8) ?
C1 O25 C26A C27A . . . . -151.6(9) ?
C1 O25 C26B C27B . . . . -81.(4) ?
